data_7022523
loop_
_publ_author_name
'Kong, Shaoliang'
'Song, Kuifeng'
'Liang, Tongling'
'Guo, Cun-Yue'
'Sun, Wen-Hua'
'Redshaw, Carl'

_publ_section_title
;
 Methylene-bridged bimetallic \a-diimino nickel(II) complexes: synthesis
 and high efficiency in ethylene polymerization.
;
_journal_issue 25
_journal_name_full 'Dalton transactions (Cambridge, England : 2003)'
_journal_page_first 9176
_journal_page_last 9187
_journal_paper_doi 10.1039/c3dt00023k
_journal_volume 42
_journal_year 2013
_chemical_formula_sum 'C65 H64 Br4 N4 Ni2'
_chemical_formula_weight 1338.26
_chemical_name_systematic
;
?
;
_space_group_IT_number 2
_symmetry_cell_setting triclinic
_symmetry_space_group_name_Hall '-P 1'
_symmetry_space_group_name_H-M 'P -1'
_atom_sites_solution_hydrogens geom
_atom_sites_solution_primary direct
_atom_sites_solution_secondary difmap
_audit_creation_method SHELXL-97
_cell_angle_alpha 73.538(19)
_cell_angle_beta 80.11(2)
_cell_angle_gamma 86.028(17)
_cell_formula_units_Z 2
_cell_length_a 10.690(6)
_cell_length_b 15.864(8)
_cell_length_c 21.146(9)
_cell_measurement_reflns_used 10204
_cell_measurement_temperature 173(2)
_cell_measurement_theta_max 27.3739
_cell_measurement_theta_min 1.8920
_cell_volume 3387(3)
_computing_cell_refinement 'CrystalClear (Rigaku Inc., 2007)'
_computing_data_collection 'CrystalClear (Rigaku Inc., 2007)'
_computing_data_reduction 'CrystalClear (Rigaku Inc., 2007)'
_computing_molecular_graphics 'XP in Siemens SHELXTL (Sheldrick, 1994)'
_computing_publication_material 'SHELX97 (Sheldrick, 1997)'
_computing_structure_refinement 'SHELXL-97 (Sheldrick, 1997)'
_computing_structure_solution 'SHELXS-97 (Sheldrick, 1990)'
_diffrn_ambient_temperature 173(2)
_diffrn_measured_fraction_theta_full 0.978
_diffrn_measured_fraction_theta_max 0.978
_diffrn_measurement_device_type 'Saturn724+ CCD'
_diffrn_measurement_method '\w scans at fixed \c = 45\%'
_diffrn_radiation_monochromator graphite
_diffrn_radiation_source 'fine-focus sealed tube'
_diffrn_radiation_type MoK\a
_diffrn_radiation_wavelength 0.71073
_diffrn_reflns_av_R_equivalents 0.0657
_diffrn_reflns_av_sigmaI/netI 0.1075
_diffrn_reflns_limit_h_max 13
_diffrn_reflns_limit_h_min -13
_diffrn_reflns_limit_k_max 20
_diffrn_reflns_limit_k_min -20
_diffrn_reflns_limit_l_max 27
_diffrn_reflns_limit_l_min -19
_diffrn_reflns_number 28706
_diffrn_reflns_theta_full 27.32
_diffrn_reflns_theta_max 27.32
_diffrn_reflns_theta_min 1.02
_exptl_absorpt_coefficient_mu 2.953
_exptl_absorpt_correction_T_max 1.0000
_exptl_absorpt_correction_T_min 0.5190
_exptl_absorpt_correction_type multi-scan
_exptl_crystal_colour brown
_exptl_crystal_density_diffrn 1.312
_exptl_crystal_density_method 'not measured'
_exptl_crystal_description block
_exptl_crystal_F_000 1356
_exptl_crystal_size_max 0.28
_exptl_crystal_size_mid 0.26
_exptl_crystal_size_min 0.22
_platon_squeeze_details ' ?'
_refine_diff_density_max 1.002
_refine_diff_density_min -0.787
_refine_diff_density_rms 0.114
_refine_ls_extinction_method none
_refine_ls_goodness_of_fit_ref 1.036
_refine_ls_hydrogen_treatment mixed
_refine_ls_matrix_type full
_refine_ls_number_parameters 678
_refine_ls_number_reflns 14964
_refine_ls_number_restraints 918
_refine_ls_restrained_S_all 1.031
_refine_ls_R_factor_all 0.1770
_refine_ls_R_factor_gt 0.1090
_refine_ls_shift/su_max 0.001
_refine_ls_shift/su_mean 0.000
_refine_ls_structure_factor_coef Fsqd
_refine_ls_weighting_details 'calc w=1/[\s^2^(Fo^2^)+(0.1220P)^2^+7.9495P] where P=(Fo^2^+2Fc^2^)/3'
_refine_ls_weighting_scheme calc
_refine_ls_wR_factor_gt 0.2659
_refine_ls_wR_factor_ref 0.3112
_reflns_number_gt 7732
_reflns_number_total 14964
_reflns_threshold_expression >2sigma(I)
_cod_data_source_file c3dt00023k.txt
_cod_data_source_block Ni2-1
_cod_original_sg_symbol_H-M P-1
_cod_database_code 7022523

loop_
_symmetry_equiv_pos_as_xyz
'x, y, z'
'-x, -y, -z'

loop_
_atom_site_label
_atom_site_type_symbol
_atom_site_fract_x
_atom_site_fract_y
_atom_site_fract_z
_atom_site_U_iso_or_equiv
_atom_site_adp_type
_atom_site_occupancy
_atom_site_symmetry_multiplicity
_atom_site_calc_flag
_atom_site_refinement_flags
Br3 Br 1.12206(13) 1.17571(8) 0.54450(5) 0.0871(4) Uani 1 1 d U
Ni2 Ni 1.24681(14) 1.27128(8) 0.45415(6) 0.0661(4) Uani 1 1 d U
Br2 Br 1.70395(13) 0.75931(10) 0.03306(6) 0.0970(4) Uani 1 1 d U
Ni1 Ni 1.57542(11) 0.67420(8) 0.12630(6) 0.0587(3) Uani 1 1 d U
Br4 Br 1.40930(13) 1.35701(8) 0.46102(6) 0.0873(4) Uani 1 1 d U
Br1 Br 1.63927(10) 0.54344(7) 0.19951(6) 0.0744(3) Uani 1 1 d U
N1 N 1.4018(6) 0.6530(4) 0.1076(3) 0.0512(15) Uani 1 1 d U
C39 C 1.3482(9) 0.5236(6) 0.0780(5) 0.060(2) Uani 1 1 d U
C56 C 1.1295(9) 1.2956(6) 0.2378(4) 0.0579(19) Uani 1 1 d U
N2 N 1.4741(7) 0.7406(4) 0.1884(3) 0.0505(15) Uani 1 1 d U
N4 N 1.2914(8) 1.2123(5) 0.3787(4) 0.0616(18) Uani 1 1 d U
C46 C 1.1314(8) 1.3184(6) 0.3414(4) 0.0535(18) Uani 1 1 d U
C6 C 1.5394(9) 0.7470(6) 0.2949(5) 0.0572(18) Uani 1 1 d U
C1 C 1.5242(9) 0.7896(6) 0.2287(5) 0.0567(18) Uani 1 1 d U
C26 C 1.3128(7) 0.6834(5) 0.1463(4) 0.0473(17) Uani 1 1 d U
N3 N 1.1277(7) 1.3443(5) 0.3942(3) 0.0570(17) Uani 1 1 d U
C34 C 1.2134(9) 0.8154(6) 0.2717(4) 0.060(2) Uani 1 1 d U
H34 H 1.2812 0.8369 0.2860 0.072 Uiso 1 1 calc R
C63 C 1.1075(9) 1.5043(6) 0.3704(4) 0.060(2) Uani 1 1 d U
C57 C 1.2241(9) 1.2473(6) 0.3314(4) 0.0554(18) Uani 1 1 d U
C48 C 0.9828(9) 1.4120(7) 0.2588(5) 0.066(2) Uani 1 1 d U
H48A H 0.9447 1.4481 0.2861 0.079 Uiso 1 1 calc R
C36 C 1.1365(8) 0.7352(6) 0.2039(4) 0.0570(19) Uani 1 1 d U
C27 C 1.1755(8) 0.6861(6) 0.1562(4) 0.0572(19) Uani 1 1 d U
C47 C 1.0713(9) 1.3491(6) 0.2804(4) 0.0583(19) Uani 1 1 d U
C37 C 1.3559(8) 0.7335(5) 0.1906(4) 0.0482(17) Uani 1 1 d U
C51 C 1.0965(10) 1.3062(7) 0.1744(5) 0.068(2) Uani 1 1 d U
C10 C 1.5044(9) 0.6533(6) 0.3309(4) 0.060(2) Uani 1 1 d U
H10A H 1.4752 0.6264 0.2987 0.072 Uiso 1 1 calc R
C12 C 1.6202(10) 0.5981(6) 0.3577(5) 0.071(3) Uani 1 1 d U
H12A H 1.6898 0.6002 0.3205 0.107 Uiso 1 1 calc R
H12B H 1.5953 0.5370 0.3790 0.107 Uiso 1 1 calc R
H12C H 1.6484 0.6225 0.3905 0.107 Uiso 1 1 calc R
C17 C 1.3884(10) 1.1443(6) 0.3707(5) 0.0618(19) Uani 1 1 d U
C20 C 1.5550(10) 1.2644(6) 0.3133(5) 0.069(2) Uani 1 1 d U
H20A H 1.4827 1.3032 0.3256 0.082 Uiso 1 1 calc R
C2 C 1.5571(11) 0.8775(7) 0.1949(6) 0.076(2) Uani 1 1 d U
C55 C 1.2220(9) 1.2344(6) 0.2650(4) 0.0611(19) Uani 1 1 d U
C38 C 1.3679(8) 0.6117(6) 0.0590(4) 0.0529(18) Uani 1 1 d U
C3 C 1.6007(11) 0.9231(7) 0.2353(6) 0.081(3) Uani 1 1 d U
H3A H 1.6191 0.9836 0.2159 0.098 Uiso 1 1 calc R
C35 C 1.2369(8) 0.7666(5) 0.2259(4) 0.0526(18) Uani 1 1 d U
C52 C 1.1678(10) 1.2477(7) 0.1373(5) 0.071(2) Uani 1 1 d U
H52A H 1.1506 1.2501 0.0942 0.085 Uiso 1 1 calc R
C58 C 1.0513(9) 1.4206(6) 0.4016(4) 0.0585(19) Uani 1 1 d U
C16 C 1.5100(10) 1.1675(6) 0.3406(5) 0.0604(19) Uani 1 1 d U
C65 C 1.2363(9) 1.5131(6) 0.3258(5) 0.070(3) Uani 1 1 d U
H65A H 1.2969 1.4708 0.3483 0.105 Uiso 1 1 calc R
H65B H 1.2668 1.5729 0.3167 0.105 Uiso 1 1 calc R
H65C H 1.2284 1.5012 0.2837 0.105 Uiso 1 1 calc R
C59 C 0.9271(9) 1.4133(6) 0.4394(4) 0.061(2) Uani 1 1 d U
C54 C 1.2869(10) 1.1811(7) 0.2277(5) 0.068(2) Uani 1 1 d U
H54A H 1.3495 1.1394 0.2447 0.082 Uiso 1 1 calc R
C50 C 1.0054(10) 1.3724(7) 0.1526(5) 0.074(2) Uani 1 1 d U
H50A H 0.9830 1.3828 0.1094 0.089 Uiso 1 1 calc R
C19 C 1.4470(12) 0.9925(7) 0.3841(6) 0.079(2) Uani 1 1 d U
H19A H 1.4243 0.9324 0.3987 0.094 Uiso 1 1 calc R
C64 C 0.8692(10) 1.3224(7) 0.4705(5) 0.077(3) Uani 1 1 d U
H64A H 0.7846 1.3284 0.4955 0.116 Uiso 1 1 calc R
H64B H 0.9237 1.2854 0.5007 0.116 Uiso 1 1 calc R
H64C H 0.8623 1.2952 0.4350 0.116 Uiso 1 1 calc R
C32 C 0.9873(10) 0.8032(7) 0.2752(5) 0.068(2) Uani 1 1 d U
H32A H 0.9025 0.8169 0.2921 0.081 Uiso 1 1 calc R
C18 C 1.3550(11) 1.0555(7) 0.3961(5) 0.077(2) Uani 1 1 d U
C49 C 0.9483(10) 1.4227(7) 0.1954(5) 0.072(2) Uani 1 1 d U
H49A H 0.8846 1.4653 0.1811 0.086 Uiso 1 1 calc R
C33 C 1.0829(9) 0.8326(6) 0.2971(5) 0.067(2) Uani 1 1 d U
H33A H 1.0641 0.8648 0.3294 0.081 Uiso 1 1 calc R
C28 C 1.0843(9) 0.6547(7) 0.1307(5) 0.069(2) Uani 1 1 d U
H28A H 1.1073 0.6225 0.0987 0.083 Uiso 1 1 calc R
C21 C 1.6649(11) 1.2790(7) 0.3448(6) 0.086(3) Uani 1 1 d U
H21A H 1.6905 1.3405 0.3270 0.130 Uiso 1 1 calc R
H21B H 1.7366 1.2404 0.3347 0.130 Uiso 1 1 calc R
H21C H 1.6392 1.2656 0.3933 0.130 Uiso 1 1 calc R
C53 C 1.2562(11) 1.1914(7) 0.1634(5) 0.075(2) Uani 1 1 d U
H53A H 1.3014 1.1559 0.1373 0.090 Uiso 1 1 calc R
C40 C 1.3202(10) 0.4862(7) 0.0289(5) 0.071(2) Uani 1 1 d U
H40A H 1.3051 0.4250 0.0401 0.085 Uiso 1 1 calc R
C31 C 1.0076(9) 0.7519(7) 0.2274(5) 0.066(2) Uani 1 1 d U
C41 C 1.3147(11) 0.5379(8) -0.0349(6) 0.078(2) Uani 1 1 d U
H41A H 1.2991 0.5122 -0.0682 0.094 Uiso 1 1 calc R
C45 C 1.3561(10) 0.4658(6) 0.1484(5) 0.068(2) Uani 1 1 d U
H45A H 1.3750 0.5021 0.1759 0.101 Uiso 1 1 calc R
H45B H 1.4237 0.4211 0.1465 0.101 Uiso 1 1 calc R
H45C H 1.2748 0.4369 0.1679 0.101 Uiso 1 1 calc R
C14 C 1.5641(12) 1.0124(7) 0.3535(6) 0.080(2) Uani 1 1 d U
C7 C 1.5410(12) 0.9230(8) 0.1240(6) 0.091(3) Uani 1 1 d U
H7A H 1.5234 0.8770 0.1029 0.109 Uiso 1 1 calc R
C60 C 0.8659(10) 1.4896(7) 0.4494(5) 0.072(2) Uani 1 1 d U
H60A H 0.7845 1.4864 0.4762 0.086 Uiso 1 1 calc R
C43 C 1.3618(10) 0.6674(7) -0.0042(5) 0.074(2) Uani 1 1 d U
C5 C 1.5863(9) 0.7987(6) 0.3292(5) 0.067(2) Uani 1 1 d U
H5A H 1.5968 0.7727 0.3744 0.080 Uiso 1 1 calc R
C15 C 1.5999(11) 1.1024(7) 0.3295(5) 0.072(2) Uani 1 1 d U
H15 H 1.6832 1.1178 0.3066 0.087 Uiso 1 1 calc R
C30 C 0.9155(11) 0.7191(7) 0.2006(5) 0.079(3) Uani 1 1 d U
H30A H 0.8280 0.7295 0.2148 0.095 Uiso 1 1 calc R
C11 C 1.3969(10) 0.6475(8) 0.3899(5) 0.076(3) Uani 1 1 d U
H11A H 1.3198 0.6756 0.3734 0.114 Uiso 1 1 calc R
H11B H 1.4215 0.6775 0.4204 0.114 Uiso 1 1 calc R
H11C H 1.3807 0.5856 0.4136 0.114 Uiso 1 1 calc R
C61 C 0.9224(10) 1.5700(7) 0.4205(5) 0.070(2) Uani 1 1 d U
H61A H 0.8780 1.6214 0.4275 0.084 Uiso 1 1 calc R
C22 C 1.5880(11) 1.2908(8) 0.2374(5) 0.087(3) Uani 1 1 d U
H22A H 1.6148 1.3521 0.2215 0.130 Uiso 1 1 calc R
H22B H 1.5132 1.2845 0.2181 0.130 Uiso 1 1 calc R
H22C H 1.6573 1.2527 0.2238 0.130 Uiso 1 1 calc R
C4 C 1.6183(11) 0.8870(7) 0.2997(6) 0.076(2) Uani 1 1 d U
C62 C 1.0388(10) 1.5783(7) 0.3825(5) 0.067(2) Uani 1 1 d U
H62A H 1.0743 1.6349 0.3637 0.081 Uiso 1 1 calc R
C29 C 0.9498(10) 0.6725(7) 0.1544(5) 0.075(2) Uani 1 1 d U
H29A H 0.8856 0.6512 0.1374 0.091 Uiso 1 1 calc R
C13 C 1.6676(12) 0.9415(7) 0.3398(7) 0.091(3) Uani 1 1 d U
H13A H 1.7468 0.9709 0.3144 0.109 Uiso 1 1 calc R
H13B H 1.6870 0.9023 0.3828 0.109 Uiso 1 1 calc R
C23 C 1.2208(14) 1.0263(8) 0.4316(6) 0.098(3) Uani 1 1 d U
H23A H 1.1765 1.0795 0.4420 0.117 Uiso 1 1 calc R
C44 C 1.3821(13) 0.7652(8) -0.0236(6) 0.098(4) Uani 1 1 d U
H44A H 1.4024 0.7819 0.0146 0.147 Uiso 1 1 calc R
H44B H 1.3045 0.7966 -0.0371 0.147 Uiso 1 1 calc R
H44C H 1.4524 0.7806 -0.0609 0.147 Uiso 1 1 calc R
C42 C 1.3317(12) 0.6271(8) -0.0502(6) 0.087(3) Uani 1 1 d U
H42A H 1.3227 0.6625 -0.0938 0.105 Uiso 1 1 calc R
C8 C 1.4184(14) 0.9869(9) 0.1252(7) 0.116(4) Uani 1 1 d U
H8A H 1.3445 0.9530 0.1514 0.174 Uiso 1 1 calc R
H8B H 1.4025 1.0138 0.0794 0.174 Uiso 1 1 calc R
H8C H 1.4331 1.0331 0.1454 0.174 Uiso 1 1 calc R
C9 C 1.6633(15) 0.9704(10) 0.0829(8) 0.129(5) Uani 1 1 d U
H9A H 1.7344 0.9278 0.0841 0.193 Uiso 1 1 calc R
H9B H 1.6823 1.0165 0.1021 0.193 Uiso 1 1 calc R
H9C H 1.6505 0.9967 0.0365 0.193 Uiso 1 1 calc R
C25 C 1.2141(18) 0.9538(11) 0.5002(8) 0.144(5) Uani 1 1 d U
H25A H 1.2592 0.9736 0.5299 0.216 Uiso 1 1 calc R
H25B H 1.2539 0.8991 0.4928 0.216 Uiso 1 1 calc R
H25C H 1.1251 0.9435 0.5207 0.216 Uiso 1 1 calc R
C24 C 1.1423(18) 0.9991(11) 0.3868(9) 0.147(5) Uani 1 1 d U
H24A H 1.1477 1.0443 0.3439 0.220 Uiso 1 1 calc R
H24B H 1.0534 0.9927 0.4085 0.220 Uiso 1 1 calc R
H24C H 1.1755 0.9430 0.3793 0.220 Uiso 1 1 calc R

loop_
_atom_site_aniso_label
_atom_site_aniso_U_11
_atom_site_aniso_U_22
_atom_site_aniso_U_33
_atom_site_aniso_U_23
_atom_site_aniso_U_13
_atom_site_aniso_U_12
Br3 0.1029(9) 0.0768(8) 0.0677(7) -0.0031(5) -0.0029(6) -0.0069(6)
Ni2 0.0896(10) 0.0578(7) 0.0533(7) -0.0212(5) -0.0072(6) -0.0035(6)
Br2 0.0865(9) 0.1239(11) 0.0742(7) -0.0276(7) 0.0141(6) -0.0261(7)
Ni1 0.0441(6) 0.0653(7) 0.0731(8) -0.0361(6) 0.0032(5) -0.0038(5)
Br4 0.1010(9) 0.0961(9) 0.0770(7) -0.0447(6) -0.0049(6) -0.0197(7)
Br1 0.0644(7) 0.0682(6) 0.1008(8) -0.0433(6) -0.0105(5) 0.0074(5)
N1 0.047(3) 0.050(3) 0.057(3) -0.015(3) -0.004(3) -0.012(3)
C39 0.051(4) 0.061(4) 0.071(4) -0.031(3) 0.001(3) -0.001(3)
C56 0.058(4) 0.061(4) 0.061(4) -0.028(3) -0.008(3) -0.003(3)
N2 0.050(3) 0.040(3) 0.061(3) -0.019(3) 0.000(3) -0.001(3)
N4 0.074(4) 0.052(4) 0.061(4) -0.018(3) -0.010(3) -0.011(3)
C46 0.056(4) 0.053(4) 0.055(4) -0.024(3) 0.001(3) -0.009(3)
C6 0.054(4) 0.054(4) 0.073(4) -0.033(3) -0.012(3) 0.002(3)
C1 0.056(4) 0.048(4) 0.071(4) -0.028(3) -0.007(3) 0.000(3)
C26 0.038(3) 0.049(3) 0.051(3) -0.010(3) -0.001(3) -0.005(3)
N3 0.059(4) 0.056(4) 0.055(3) -0.018(3) -0.001(3) -0.004(3)
C34 0.054(4) 0.058(4) 0.066(4) -0.026(3) 0.005(3) 0.007(3)
C63 0.064(4) 0.057(4) 0.063(4) -0.023(3) -0.009(3) 0.007(3)
C57 0.068(4) 0.049(4) 0.055(4) -0.022(3) -0.007(3) -0.013(3)
C48 0.056(4) 0.072(4) 0.068(4) -0.022(4) -0.004(4) 0.000(4)
C36 0.046(4) 0.061(4) 0.061(4) -0.015(3) -0.002(3) -0.005(3)
C27 0.048(4) 0.062(4) 0.060(4) -0.015(3) -0.004(3) -0.002(3)
C47 0.059(4) 0.060(4) 0.059(4) -0.024(3) -0.004(3) -0.007(3)
C37 0.041(3) 0.043(3) 0.060(4) -0.018(3) 0.000(3) -0.003(3)
C51 0.066(4) 0.077(4) 0.065(4) -0.030(3) -0.006(3) 0.000(4)
C10 0.059(4) 0.059(4) 0.062(4) -0.021(3) -0.001(4) -0.004(4)
C12 0.071(6) 0.065(5) 0.077(5) -0.018(4) -0.013(4) -0.002(4)
C17 0.080(4) 0.048(4) 0.069(4) -0.028(3) -0.021(4) -0.007(3)
C20 0.074(5) 0.060(4) 0.074(5) -0.026(4) -0.006(4) 0.004(4)
C2 0.082(4) 0.058(4) 0.091(4) -0.026(4) -0.015(4) -0.002(4)
C55 0.066(4) 0.061(4) 0.061(4) -0.023(3) -0.009(3) -0.007(3)
C38 0.041(3) 0.063(4) 0.055(4) -0.020(3) -0.002(3) -0.001(3)
C3 0.085(5) 0.062(4) 0.106(5) -0.033(4) -0.022(4) -0.003(4)
C35 0.048(4) 0.049(4) 0.057(4) -0.017(3) 0.004(3) 0.003(3)
C52 0.073(5) 0.086(5) 0.062(4) -0.035(4) -0.009(4) 0.002(4)
C58 0.062(4) 0.060(4) 0.055(4) -0.020(3) -0.008(3) -0.001(3)
C16 0.075(4) 0.045(4) 0.068(4) -0.027(3) -0.015(3) 0.003(3)
C65 0.074(5) 0.060(5) 0.077(5) -0.022(4) 0.003(4) -0.027(4)
C59 0.068(4) 0.067(4) 0.049(4) -0.018(3) -0.009(3) -0.001(4)
C54 0.079(5) 0.073(4) 0.068(4) -0.045(4) -0.012(4) 0.004(4)
C50 0.073(5) 0.083(5) 0.069(4) -0.030(4) -0.009(4) 0.009(4)
C19 0.100(5) 0.057(4) 0.092(5) -0.031(4) -0.034(4) 0.001(4)
C64 0.072(6) 0.084(6) 0.072(5) -0.019(5) -0.001(4) -0.004(5)
C32 0.055(4) 0.074(5) 0.071(4) -0.022(4) 0.001(4) 0.011(4)
C18 0.094(5) 0.059(4) 0.087(4) -0.029(4) -0.019(4) -0.008(4)
C49 0.064(4) 0.082(5) 0.071(4) -0.027(4) -0.011(4) 0.012(4)
C33 0.061(4) 0.071(4) 0.069(4) -0.027(4) 0.002(4) 0.006(4)
C28 0.053(4) 0.077(5) 0.075(4) -0.018(4) -0.012(4) 0.000(4)
C21 0.089(6) 0.070(6) 0.108(6) -0.034(5) -0.020(5) -0.006(5)
C53 0.082(5) 0.082(5) 0.072(4) -0.042(4) -0.008(4) 0.002(4)
C40 0.068(5) 0.064(4) 0.085(5) -0.034(4) -0.001(4) -0.010(4)
C31 0.052(4) 0.073(4) 0.069(4) -0.019(3) -0.001(3) 0.004(3)
C41 0.079(5) 0.087(5) 0.079(5) -0.041(4) -0.008(4) -0.007(4)
C45 0.074(5) 0.054(5) 0.072(5) -0.013(4) -0.006(4) -0.010(4)
C14 0.093(5) 0.066(4) 0.096(5) -0.032(4) -0.040(4) 0.009(4)
C7 0.100(6) 0.075(5) 0.095(5) -0.026(4) -0.002(5) -0.010(5)
C60 0.074(5) 0.078(5) 0.061(4) -0.023(4) -0.006(4) 0.005(4)
C43 0.069(5) 0.078(5) 0.076(4) -0.021(4) -0.015(4) -0.003(4)
C5 0.069(4) 0.055(4) 0.084(5) -0.030(4) -0.021(4) 0.014(4)
C15 0.081(5) 0.063(4) 0.084(5) -0.032(4) -0.025(4) 0.002(4)
C30 0.060(5) 0.087(5) 0.086(5) -0.024(4) -0.001(4) -0.002(4)
C11 0.070(6) 0.091(6) 0.071(5) -0.034(5) -0.003(4) -0.005(5)
C61 0.079(5) 0.067(4) 0.072(4) -0.029(4) -0.021(4) 0.007(4)
C22 0.087(6) 0.081(6) 0.085(6) -0.022(5) 0.001(5) 0.008(5)
C4 0.077(4) 0.064(4) 0.102(5) -0.037(4) -0.036(4) 0.004(4)
C62 0.080(5) 0.059(4) 0.069(4) -0.024(4) -0.017(4) 0.002(4)
C29 0.059(4) 0.083(5) 0.088(5) -0.027(4) -0.013(4) -0.004(4)
C13 0.097(5) 0.072(5) 0.117(5) -0.035(4) -0.042(5) 0.008(4)
C23 0.119(6) 0.079(5) 0.099(5) -0.031(5) -0.010(5) -0.018(5)
C44 0.104(7) 0.091(7) 0.095(6) -0.012(5) -0.029(6) -0.009(6)
C42 0.091(5) 0.098(5) 0.076(5) -0.029(4) -0.013(4) -0.004(5)
C8 0.125(8) 0.099(7) 0.117(7) -0.017(6) -0.030(6) 0.011(6)
C9 0.128(8) 0.117(8) 0.133(8) -0.025(6) -0.003(7) -0.026(7)
C25 0.162(9) 0.115(8) 0.141(8) -0.021(7) -0.004(7) -0.009(7)
C24 0.151(9) 0.138(8) 0.156(9) -0.050(7) -0.013(7) -0.027(7)

loop_
_atom_type_symbol
_atom_type_description
_atom_type_scat_dispersion_real
_atom_type_scat_dispersion_imag
_atom_type_scat_source
C C 0.0033 0.0016 'International Tables Vol C Tables 4.2.6.8 and 6.1.1.4'
H H 0.0000 0.0000 'International Tables Vol C Tables 4.2.6.8 and 6.1.1.4'
N N 0.0061 0.0033 'International Tables Vol C Tables 4.2.6.8 and 6.1.1.4'
Ni Ni 0.3393 1.1124 'International Tables Vol C Tables 4.2.6.8 and 6.1.1.4'
Br Br -0.2901 2.4595 'International Tables Vol C Tables 4.2.6.8 and 6.1.1.4'

loop_
_geom_angle_atom_site_label_1
_geom_angle_atom_site_label_2
_geom_angle_atom_site_label_3
_geom_angle
N3 Ni2 N4 82.9(3)
N3 Ni2 Br4 110.6(2)
N4 Ni2 Br4 113.1(2)
N3 Ni2 Br3 107.3(2)
N4 Ni2 Br3 108.6(2)
Br4 Ni2 Br3 125.92(7)
N1 Ni1 N2 83.9(3)
N1 Ni1 Br2 113.1(2)
N2 Ni1 Br2 115.8(2)
N1 Ni1 Br1 106.9(2)
N2 Ni1 Br1 103.7(2)
Br2 Ni1 Br1 125.38(7)
C26 N1 C38 120.0(7)
C26 N1 Ni1 110.1(6)
C38 N1 Ni1 129.9(5)
C38 C39 C40 117.0(9)
C38 C39 C45 122.9(8)
C40 C39 C45 120.2(9)
C51 C56 C55 124.1(9)
C51 C56 C47 121.5(9)
C55 C56 C47 114.3(8)
C37 N2 C1 121.9(7)
C37 N2 Ni1 110.5(6)
C1 N2 Ni1 127.6(5)
C57 N4 C17 120.1(8)
C57 N4 Ni2 110.4(6)
C17 N4 Ni2 129.4(6)
N3 C46 C47 134.7(8)
N3 C46 C57 118.0(8)
C47 C46 C57 107.0(7)
C5 C6 C1 115.7(8)
C5 C6 C10 119.4(9)
C1 C6 C10 124.8(8)
C6 C1 C2 124.8(9)
C6 C1 N2 119.8(7)
C2 C1 N2 115.3(8)
N1 C26 C27 135.0(8)
N1 C26 C37 116.8(7)
C27 C26 C37 108.1(7)
C46 N3 C58 119.7(8)
C46 N3 Ni2 111.3(6)
C58 N3 Ni2 128.9(6)
C35 C34 C33 118.1(9)
C35 C34 H34 121.0
C33 C34 H34 121.0
C62 C63 C58 117.2(9)
C62 C63 C65 121.3(9)
C58 C63 C65 121.5(8)
N4 C57 C55 133.6(9)
N4 C57 C46 117.4(8)
C55 C57 C46 109.0(8)
C47 C48 C49 119.2(9)
C47 C48 H48A 120.4
C49 C48 H48A 120.4
C35 C36 C31 121.9(9)
C35 C36 C27 114.9(8)
C31 C36 C27 123.2(9)
C28 C27 C36 119.0(8)
C28 C27 C26 135.2(9)
C36 C27 C26 105.8(8)
C48 C47 C56 119.7(9)
C48 C47 C46 135.4(8)
C56 C47 C46 105.0(8)
N2 C37 C35 135.5(8)
N2 C37 C26 118.3(7)
C35 C37 C26 106.2(7)
C56 C51 C50 118.0(9)
C56 C51 C52 114.1(9)
C50 C51 C52 127.8(9)
C6 C10 C11 112.0(8)
C6 C10 C12 111.5(8)
C11 C10 C12 108.1(8)
C6 C10 H10A 108.4
C11 C10 H10A 108.4
C12 C10 H10A 108.4
C10 C12 H12A 109.5
C10 C12 H12B 109.5
H12A C12 H12B 109.5
C10 C12 H12C 109.5
H12A C12 H12C 109.5
H12B C12 H12C 109.5
C16 C17 C18 121.0(9)
C16 C17 N4 120.2(8)
C18 C17 N4 118.8(9)
C21 C20 C22 111.2(9)
C21 C20 C16 111.5(8)
C22 C20 C16 111.1(8)
C21 C20 H20A 107.6
C22 C20 H20A 107.6
C16 C20 H20A 107.6
C1 C2 C3 113.9(10)
C1 C2 C7 124.8(10)
C3 C2 C7 121.2(10)
C54 C55 C56 119.4(9)
C54 C55 C57 135.8(9)
C56 C55 C57 104.7(8)
C39 C38 C43 125.3(9)
C39 C38 N1 119.0(8)
C43 C38 N1 115.7(8)
C4 C3 C2 125.0(10)
C4 C3 H3A 117.5
C2 C3 H3A 117.5
C34 C35 C36 121.2(8)
C34 C35 C37 133.7(9)
C36 C35 C37 105.0(7)
C53 C52 C51 120.9(9)
C53 C52 H52A 119.6
C51 C52 H52A 119.6
C59 C58 C63 121.2(8)
C59 C58 N3 122.0(8)
C63 C58 N3 116.8(8)
C17 C16 C15 119.7(9)
C17 C16 C20 123.9(8)
C15 C16 C20 116.3(9)
C63 C65 H65A 109.5
C63 C65 H65B 109.5
H65A C65 H65B 109.5
C63 C65 H65C 109.5
H65A C65 H65C 109.5
H65B C65 H65C 109.5
C60 C59 C58 117.9(9)
C60 C59 C64 122.6(9)
C58 C59 C64 119.4(9)
C55 C54 C53 117.4(10)
C55 C54 H54A 121.3
C53 C54 H54A 121.3
C49 C50 C51 119.4(10)
C49 C50 H50A 120.3
C51 C50 H50A 120.3
C14 C19 C18 123.3(11)
C14 C19 H19A 118.4
C18 C19 H19A 118.4
C59 C64 H64A 109.5
C59 C64 H64B 109.5
H64A C64 H64B 109.5
C59 C64 H64C 109.5
H64A C64 H64C 109.5
H64B C64 H64C 109.5
C33 C32 C31 123.4(9)
C33 C32 H32A 118.3
C31 C32 H32A 118.3
C19 C18 C17 117.4(11)
C19 C18 C23 119.6(10)
C17 C18 C23 122.8(10)
C50 C49 C48 122.1(10)
C50 C49 H49A 118.9
C48 C49 H49A 118.9
C32 C33 C34 120.3(9)
C32 C33 H33A 119.8
C34 C33 H33A 119.8
C27 C28 C29 118.2(10)
C27 C28 H28A 120.9
C29 C28 H28A 120.9
C20 C21 H21A 109.5
C20 C21 H21B 109.5
H21A C21 H21B 109.5
C20 C21 H21C 109.5
H21A C21 H21C 109.5
H21B C21 H21C 109.5
C52 C53 C54 124.0(10)
C52 C53 H53A 118.0
C54 C53 H53A 118.0
C41 C40 C39 120.4(10)
C41 C40 H40A 119.8
C39 C40 H40A 119.8
C30 C31 C36 116.9(9)
C30 C31 C32 128.1(9)
C36 C31 C32 115.0(9)
C40 C41 C42 119.7(10)
C40 C41 H41A 120.2
C42 C41 H41A 120.2
C39 C45 H45A 109.5
C39 C45 H45B 109.5
H45A C45 H45B 109.5
C39 C45 H45C 109.5
H45A C45 H45C 109.5
H45B C45 H45C 109.5
C19 C14 C15 119.5(11)
C19 C14 C13 123.3(11)
C15 C14 C13 117.2(11)
C2 C7 C9 111.9(12)
C2 C7 C8 108.3(10)
C9 C7 C8 113.6(11)
C2 C7 H7A 107.6
C9 C7 H7A 107.6
C8 C7 H7A 107.6
C61 C60 C59 120.4(10)
C61 C60 H60A 119.8
C59 C60 H60A 119.8
C38 C43 C42 115.2(10)
C38 C43 C44 124.1(10)
C42 C43 C44 120.7(10)
C4 C5 C6 122.9(10)
C4 C5 H5A 118.6
C6 C5 H5A 118.6
C16 C15 C14 118.8(11)
C16 C15 H15 120.6
C14 C15 H15 120.6
C29 C30 C31 121.3(10)
C29 C30 H30A 119.3
C31 C30 H30A 119.3
C10 C11 H11A 109.5
C10 C11 H11B 109.5
H11A C11 H11B 109.5
C10 C11 H11C 109.5
H11A C11 H11C 109.5
H11B C11 H11C 109.5
C62 C61 C60 122.3(10)
C62 C61 H61A 118.8
C60 C61 H61A 118.8
C20 C22 H22A 109.5
C20 C22 H22B 109.5
H22A C22 H22B 109.5
C20 C22 H22C 109.5
H22A C22 H22C 109.5
H22B C22 H22C 109.5
C3 C4 C5 117.5(10)
C3 C4 C13 121.5(10)
C5 C4 C13 121.0(10)
C61 C62 C63 120.8(10)
C61 C62 H62A 119.6
C63 C62 H62A 119.6
C30 C29 C28 121.4(10)
C30 C29 H29A 119.3
C28 C29 H29A 119.3
C4 C13 C14 109.6(9)
C4 C13 H13A 109.7
C14 C13 H13A 109.7
C4 C13 H13B 109.7
C14 C13 H13B 109.7
H13A C13 H13B 108.2
C24 C23 C18 113.0(12)
C24 C23 C25 109.9(12)
C18 C23 C25 115.5(12)
C24 C23 H23A 105.9
C18 C23 H23A 105.9
C25 C23 H23A 105.9
C43 C44 H44A 109.5
C43 C44 H44B 109.5
H44A C44 H44B 109.5
C43 C44 H44C 109.5
H44A C44 H44C 109.5
H44B C44 H44C 109.5
C41 C42 C43 122.5(11)
C41 C42 H42A 118.8
C43 C42 H42A 118.8
C7 C8 H8A 109.5
C7 C8 H8B 109.5
H8A C8 H8B 109.5
C7 C8 H8C 109.5
H8A C8 H8C 109.5
H8B C8 H8C 109.5
C7 C9 H9A 109.5
C7 C9 H9B 109.5
H9A C9 H9B 109.5
C7 C9 H9C 109.5
H9A C9 H9C 109.5
H9B C9 H9C 109.5
C23 C25 H25A 109.5
C23 C25 H25B 109.5
H25A C25 H25B 109.5
C23 C25 H25C 109.5
H25A C25 H25C 109.5
H25B C25 H25C 109.5
C23 C24 H24A 109.5
C23 C24 H24B 109.5
H24A C24 H24B 109.5
C23 C24 H24C 109.5
H24A C24 H24C 109.5
H24B C24 H24C 109.5

loop_
_geom_bond_atom_site_label_1
_geom_bond_atom_site_label_2
_geom_bond_distance
Br3 Ni2 2.3433(19)
Ni2 N3 2.022(8)
Ni2 N4 2.043(8)
Ni2 Br4 2.327(2)
Br2 Ni1 2.3273(18)
Ni1 N1 2.032(7)
Ni1 N2 2.036(7)
Ni1 Br1 2.3479(19)
N1 C26 1.304(10)
N1 C38 1.468(11)
C39 C38 1.361(12)
C39 C40 1.414(13)
C39 C45 1.523(13)
C56 C51 1.405(13)
C56 C55 1.412(13)
C56 C47 1.444(12)
N2 C37 1.268(10)
N2 C1 1.487(11)
N4 C57 1.305(11)
N4 C17 1.468(12)
C46 N3 1.288(10)
C46 C47 1.483(13)
C46 C57 1.485(12)
C6 C5 1.403(12)
C6 C1 1.403(12)
C6 C10 1.505(12)
C1 C2 1.413(13)
C26 C27 1.446(12)
C26 C37 1.530(11)
N3 C58 1.444(11)
C34 C35 1.384(12)
C34 C33 1.443(12)
C34 H34 0.9500
C63 C62 1.403(12)
C63 C58 1.427(13)
C63 C65 1.520(13)
C57 C55 1.479(12)
C48 C47 1.363(13)
C48 C49 1.413(13)
C48 H48A 0.9500
C36 C35 1.412(12)
C36 C31 1.416(12)
C36 C27 1.433(12)
C27 C28 1.373(13)
C37 C35 1.501(11)
C51 C50 1.414(14)
C51 C52 1.472(13)
C10 C11 1.530(12)
C10 C12 1.560(13)
C10 H10A 1.0000
C12 H12A 0.9800
C12 H12B 0.9800
C12 H12C 0.9800
C17 C16 1.371(13)
C17 C18 1.406(13)
C20 C21 1.508(14)
C20 C22 1.523(14)
C20 C16 1.560(13)
C20 H20A 1.0000
C2 C3 1.415(14)
C2 C7 1.502(16)
C55 C54 1.388(12)
C38 C43 1.387(13)
C3 C4 1.360(15)
C3 H3A 0.9500
C52 C53 1.335(14)
C52 H52A 0.9500
C58 C59 1.422(13)
C16 C15 1.403(13)
C65 H65A 0.9800
C65 H65B 0.9800
C65 H65C 0.9800
C59 C60 1.386(13)
C59 C64 1.530(14)
C54 C53 1.414(13)
C54 H54A 0.9500
C50 C49 1.407(13)
C50 H50A 0.9500
C19 C14 1.321(16)
C19 C18 1.396(15)
C19 H19A 0.9500
C64 H64A 0.9800
C64 H64B 0.9800
C64 H64C 0.9800
C32 C33 1.352(14)
C32 C31 1.449(13)
C32 H32A 0.9500
C18 C23 1.537(17)
C49 H49A 0.9500
C33 H33A 0.9500
C28 C29 1.474(14)
C28 H28A 0.9500
C21 H21A 0.9800
C21 H21B 0.9800
C21 H21C 0.9800
C53 H53A 0.9500
C40 C41 1.375(14)
C40 H40A 0.9500
C31 C30 1.410(15)
C41 C42 1.376(15)
C41 H41A 0.9500
C45 H45A 0.9800
C45 H45B 0.9800
C45 H45C 0.9800
C14 C15 1.428(15)
C14 C13 1.573(15)
C7 C9 1.551(18)
C7 C8 1.601(17)
C7 H7A 1.0000
C60 C61 1.381(14)
C60 H60A 0.9500
C43 C42 1.396(15)
C43 C44 1.510(15)
C5 C4 1.402(14)
C5 H5A 0.9500
C15 H15 0.9500
C30 C29 1.373(14)
C30 H30A 0.9500
C11 H11A 0.9800
C11 H11B 0.9800
C11 H11C 0.9800
C61 C62 1.353(14)
C61 H61A 0.9500
C22 H22A 0.9800
C22 H22B 0.9800
C22 H22C 0.9800
C4 C13 1.542(14)
C62 H62A 0.9500
C29 H29A 0.9500
C13 H13A 0.9900
C13 H13B 0.9900
C23 C24 1.53(2)
C23 C25 1.568(18)
C23 H23A 1.0000
C44 H44A 0.9800
C44 H44B 0.9800
C44 H44C 0.9800
C42 H42A 0.9500
C8 H8A 0.9800
C8 H8B 0.9800
C8 H8C 0.9800
C9 H9A 0.9800
C9 H9B 0.9800
C9 H9C 0.9800
C25 H25A 0.9800
C25 H25B 0.9800
C25 H25C 0.9800
C24 H24A 0.9800
C24 H24B 0.9800
C24 H24C 0.9800

loop_
_geom_torsion_atom_site_label_1
_geom_torsion_atom_site_label_2
_geom_torsion_atom_site_label_3
_geom_torsion_atom_site_label_4
_geom_torsion
N2 Ni1 N1 C26 -5.3(5)
Br2 Ni1 N1 C26 -120.8(5)
Br1 Ni1 N1 C26 97.2(5)
N2 Ni1 N1 C38 174.0(7)
Br2 Ni1 N1 C38 58.5(7)
Br1 Ni1 N1 C38 -83.5(7)
N1 Ni1 N2 C37 4.5(6)
Br2 Ni1 N2 C37 117.2(5)
Br1 Ni1 N2 C37 -101.5(6)
N1 Ni1 N2 C1 -177.4(7)
Br2 Ni1 N2 C1 -64.6(7)
Br1 Ni1 N2 C1 76.7(6)
N3 Ni2 N4 C57 -0.9(6)
Br4 Ni2 N4 C57 -110.2(6)
Br3 Ni2 N4 C57 105.1(6)
N3 Ni2 N4 C17 175.2(8)
Br4 Ni2 N4 C17 65.8(8)
Br3 Ni2 N4 C17 -78.9(8)
C5 C6 C1 C2 2.6(14)
C10 C6 C1 C2 -180.0(9)
C5 C6 C1 N2 -179.5(8)
C10 C6 C1 N2 -2.1(13)
C37 N2 C1 C6 85.4(10)
Ni1 N2 C1 C6 -92.6(9)
C37 N2 C1 C2 -96.5(10)
Ni1 N2 C1 C2 85.5(9)
C38 N1 C26 C27 1.8(14)
Ni1 N1 C26 C27 -178.9(8)
C38 N1 C26 C37 -174.2(7)
Ni1 N1 C26 C37 5.2(8)
C47 C46 N3 C58 -0.3(15)
C57 C46 N3 C58 171.9(8)
C47 C46 N3 Ni2 -176.4(8)
C57 C46 N3 Ni2 -4.1(10)
N4 Ni2 N3 C46 2.8(6)
Br4 Ni2 N3 C46 114.8(6)
Br3 Ni2 N3 C46 -104.5(6)
N4 Ni2 N3 C58 -172.8(8)
Br4 Ni2 N3 C58 -60.8(7)
Br3 Ni2 N3 C58 79.9(7)
C17 N4 C57 C55 -0.6(15)
Ni2 N4 C57 C55 175.9(9)
C17 N4 C57 C46 -177.5(8)
Ni2 N4 C57 C46 -1.0(10)
N3 C46 C57 N4 3.6(12)
C47 C46 C57 N4 177.9(8)
N3 C46 C57 C55 -174.0(8)
C47 C46 C57 C55 0.3(10)
C35 C36 C27 C28 -178.4(8)
C31 C36 C27 C28 1.4(14)
C35 C36 C27 C26 0.8(10)
C31 C36 C27 C26 -179.4(8)
N1 C26 C27 C28 3.0(18)
C37 C26 C27 C28 179.2(10)
N1 C26 C27 C36 -176.0(9)
C37 C26 C27 C36 0.2(9)
C49 C48 C47 C56 0.9(14)
C49 C48 C47 C46 179.8(10)
C51 C56 C47 C48 -0.4(14)
C55 C56 C47 C48 178.4(9)
C51 C56 C47 C46 -179.7(9)
C55 C56 C47 C46 -0.8(11)
N3 C46 C47 C48 -5.9(19)
C57 C46 C47 C48 -178.8(10)
N3 C46 C47 C56 173.2(10)
C57 C46 C47 C56 0.3(9)
C1 N2 C37 C35 1.9(14)
Ni1 N2 C37 C35 -179.8(8)
C1 N2 C37 C26 178.7(7)
Ni1 N2 C37 C26 -2.9(9)
N1 C26 C37 N2 -1.6(11)
C27 C26 C37 N2 -178.6(7)
N1 C26 C37 C35 176.1(7)
C27 C26 C37 C35 -0.9(9)
C55 C56 C51 C50 -177.7(10)
C47 C56 C51 C50 1.1(15)
C55 C56 C51 C52 -0.3(14)
C47 C56 C51 C52 178.4(9)
C5 C6 C10 C11 62.0(12)
C1 C6 C10 C11 -115.3(10)
C5 C6 C10 C12 -59.3(11)
C1 C6 C10 C12 123.3(10)
C57 N4 C17 C16 88.2(11)
Ni2 N4 C17 C16 -87.5(10)
C57 N4 C17 C18 -93.4(11)
Ni2 N4 C17 C18 90.9(10)
C6 C1 C2 C3 -3.9(15)
N2 C1 C2 C3 178.1(9)
C6 C1 C2 C7 179.9(10)
N2 C1 C2 C7 2.0(15)
C51 C56 C55 C54 0.7(15)
C47 C56 C55 C54 -178.2(9)
C51 C56 C55 C57 179.8(9)
C47 C56 C55 C57 1.0(11)
N4 C57 C55 C54 1.1(19)
C46 C57 C55 C54 178.2(11)
N4 C57 C55 C56 -177.8(10)
C46 C57 C55 C56 -0.7(10)
C40 C39 C38 C43 0.5(14)
C45 C39 C38 C43 -179.9(9)
C40 C39 C38 N1 -177.9(8)
C45 C39 C38 N1 1.7(13)
C26 N1 C38 C39 -89.8(10)
Ni1 N1 C38 C39 91.0(9)
C26 N1 C38 C43 91.7(10)
Ni1 N1 C38 C43 -87.5(9)
C1 C2 C3 C4 3.9(17)
C7 C2 C3 C4 -179.8(11)
C33 C34 C35 C36 0.7(13)
C33 C34 C35 C37 -177.8(9)
C31 C36 C35 C34 -0.1(14)
C27 C36 C35 C34 179.7(8)
C31 C36 C35 C37 178.8(8)
C27 C36 C35 C37 -1.3(10)
N2 C37 C35 C34 -2.9(17)
C26 C37 C35 C34 -179.9(9)
N2 C37 C35 C36 178.4(9)
C26 C37 C35 C36 1.3(9)
C56 C51 C52 C53 -0.8(15)
C50 C51 C52 C53 176.3(11)
C62 C63 C58 C59 4.1(13)
C65 C63 C58 C59 -175.6(9)
C62 C63 C58 N3 -174.3(8)
C65 C63 C58 N3 6.0(13)
C46 N3 C58 C59 97.5(10)
Ni2 N3 C58 C59 -87.2(10)
C46 N3 C58 C63 -84.1(11)
Ni2 N3 C58 C63 91.2(9)
C18 C17 C16 C15 5.6(14)
N4 C17 C16 C15 -176.1(8)
C18 C17 C16 C20 -178.0(9)
N4 C17 C16 C20 0.3(14)
C21 C20 C16 C17 122.7(11)
C22 C20 C16 C17 -112.7(11)
C21 C20 C16 C15 -60.8(12)
C22 C20 C16 C15 63.8(12)
C63 C58 C59 C60 -4.7(14)
N3 C58 C59 C60 173.6(8)
C63 C58 C59 C64 178.5(9)
N3 C58 C59 C64 -3.2(13)
C56 C55 C54 C53 0.0(15)
C57 C55 C54 C53 -178.7(10)
C56 C51 C50 C49 -2.2(16)
C52 C51 C50 C49 -179.1(10)
C14 C19 C18 C17 3.5(17)
C14 C19 C18 C23 179.5(11)
C16 C17 C18 C19 -5.5(15)
N4 C17 C18 C19 176.1(9)
C16 C17 C18 C23 178.6(10)
N4 C17 C18 C23 0.3(15)
C51 C50 C49 C48 2.7(17)
C47 C48 C49 C50 -2.0(16)
C31 C32 C33 C34 1.6(15)
C35 C34 C33 C32 -1.5(14)
C36 C27 C28 C29 -0.7(13)
C26 C27 C28 C29 -179.6(10)
C51 C52 C53 C54 1.6(17)
C55 C54 C53 C52 -1.2(17)
C38 C39 C40 C41 0.5(14)
C45 C39 C40 C41 -179.1(9)
C35 C36 C31 C30 178.5(9)
C27 C36 C31 C30 -1.3(14)
C35 C36 C31 C32 0.1(13)
C27 C36 C31 C32 -179.7(8)
C33 C32 C31 C30 -179.0(10)
C33 C32 C31 C36 -0.9(14)
C39 C40 C41 C42 -2.5(16)
C18 C19 C14 C15 -1.5(17)
C18 C19 C14 C13 -179.8(10)
C1 C2 C7 C9 -131.1(12)
C3 C2 C7 C9 52.9(16)
C1 C2 C7 C8 102.9(13)
C3 C2 C7 C8 -73.0(14)
C58 C59 C60 C61 3.0(14)
C64 C59 C60 C61 179.7(9)
C39 C38 C43 C42 0.5(15)
N1 C38 C43 C42 178.9(9)
C39 C38 C43 C44 179.0(10)
N1 C38 C43 C44 -2.6(15)
C1 C6 C5 C4 -1.0(14)
C10 C6 C5 C4 -178.5(9)
C17 C16 C15 C14 -3.4(14)
C20 C16 C15 C14 179.9(9)
C19 C14 C15 C16 1.4(16)
C13 C14 C15 C16 179.8(9)
C36 C31 C30 C29 0.7(15)
C32 C31 C30 C29 178.8(10)
C59 C60 C61 C62 -0.8(16)
C2 C3 C4 C5 -2.5(18)
C2 C3 C4 C13 179.3(11)
C6 C5 C4 C3 1.0(16)
C6 C5 C4 C13 179.1(10)
C60 C61 C62 C63 0.3(16)
C58 C63 C62 C61 -1.9(14)
C65 C63 C62 C61 177.8(9)
C31 C30 C29 C28 -0.1(16)
C27 C28 C29 C30 0.1(15)
C3 C4 C13 C14 68.2(15)
C5 C4 C13 C14 -109.9(12)
C19 C14 C13 C4 56.5(15)
C15 C14 C13 C4 -121.8(11)
C19 C18 C23 C24 -74.3(16)
C17 C18 C23 C24 101.4(14)
C19 C18 C23 C25 53.4(16)
C17 C18 C23 C25 -130.8(12)
C40 C41 C42 C43 3.7(18)
C38 C43 C42 C41 -2.6(17)
C44 C43 C42 C41 178.9(11)

loop_
_platon_squeeze_void_nr
_platon_squeeze_void_average_x
_platon_squeeze_void_average_y
_platon_squeeze_void_average_z
_platon_squeeze_void_volume
_platon_squeeze_void_count_electrons
1 0.000 -0.001 0.000 529.2 149.8
2 0.479 0.857 0.509 7.2 1.3
3 0.521 0.143 0.491 7.2 0.7
